data_7110475
loop_
_publ_author_name
'Marco Boesveld, W.'
'Gehrhus, Barbara'
'Hitchcock, Peter B.'
'Lappert, Michael F.'
'von Ragu\'e Schleyer, Paul'

_publ_section_title
;
 A crystalline carbene--silylene adduct 1,2-C6H4[N(R)]2C-Si[N(R)]2C6H4-1,2
 (R = CH2But); synthesis, structure and bonding in model compounds&#x2020;
;
_journal_issue 8
_journal_name_full 'Chemical Communications'
_journal_page_first 755
_journal_paper_doi 10.1039/a900784i
_journal_year 1999
_chemical_formula_structural '[1,2-C6H4(NCH2tBu)2CSi(NCH2tBu)2C6H4-1,2]'
_chemical_formula_sum 'C33 H52 N4 Si'
_chemical_formula_weight 532.88
_chemical_name_systematic
; 
 ? 
;
_space_group_IT_number 14
_symmetry_cell_setting monoclinic
_symmetry_space_group_name_Hall '-P 2yn'
_symmetry_space_group_name_H-M 'P 1 21/n 1'
_atom_sites_solution_hydrogens geom
_atom_sites_solution_primary direct
_atom_sites_solution_secondary difmap
_audit_creation_method SHELXL
_cell_angle_alpha 90.00
_cell_angle_beta 101.73(3)
_cell_angle_gamma 90.00
_cell_formula_units_Z 4
_cell_length_a 10.212(4)
_cell_length_b 16.231(5)
_cell_length_c 19.776(8)
_cell_measurement_reflns_used 25
_cell_measurement_temperature 173(2)
_cell_measurement_theta_max 10
_cell_measurement_theta_min 7
_cell_volume 3209(2)
_computing_cell_refinement 'Enraf-Nonius CAD4'
_computing_data_collection 'Enraf-Nonius CAD4'
_computing_molecular_graphics 'CAMERON (Watkin and Pearce,1993)'
_computing_publication_material SHELXL-93
_computing_structure_refinement 'SHELXL-93 (Sheldrick, 1993)'
_computing_structure_solution 'SHELXS-86 (Sheldrick, 1990)'
_diffrn_ambient_temperature 173(2)
_diffrn_measurement_device ' Enraf-Nonius CAD4'
_diffrn_measurement_method \w--2\q
_diffrn_radiation_monochromator graphite
_diffrn_radiation_source 'fine-focus sealed tube'
_diffrn_radiation_type MoK\a
_diffrn_radiation_wavelength 0.71073
_diffrn_reflns_av_R_equivalents 0.0528
_diffrn_reflns_av_sigmaI/netI 0.1419
_diffrn_reflns_limit_h_max 12
_diffrn_reflns_limit_h_min 0
_diffrn_reflns_limit_k_max 19
_diffrn_reflns_limit_k_min 0
_diffrn_reflns_limit_l_max 23
_diffrn_reflns_limit_l_min -23
_diffrn_reflns_number 5961
_diffrn_reflns_theta_max 25.01
_diffrn_reflns_theta_min 2.09
_diffrn_standards_decay_% 0
_diffrn_standards_interval_time 120
_diffrn_standards_number 2
_exptl_absorpt_coefficient_mu 0.100
_exptl_absorpt_correction_type none
_exptl_crystal_density_diffrn 1.103
_exptl_crystal_F_000 1168
_exptl_crystal_size_max 0.30
_exptl_crystal_size_mid 0.30
_exptl_crystal_size_min 0.10
_refine_diff_density_max 0.394
_refine_diff_density_min -0.257
_refine_diff_density_rms 0.063
_refine_ls_extinction_method none
_refine_ls_goodness_of_fit_all 1.002
_refine_ls_goodness_of_fit_obs 1.072
_refine_ls_hydrogen_treatment riding
_refine_ls_matrix_type full
_refine_ls_number_parameters 343
_refine_ls_number_reflns 5636
_refine_ls_number_restraints 0
_refine_ls_restrained_S_all 1.005
_refine_ls_restrained_S_obs 1.072
_refine_ls_R_factor_all 0.1556
_refine_ls_R_factor_obs 0.0750
_refine_ls_shift/esd_max 0.000
_refine_ls_shift/esd_mean 0.000
_refine_ls_structure_factor_coef Fsqd
_refine_ls_weighting_details 'w=1/[\s^2^(Fo^2^)+(0.0614P)^2^+2.6981P] where P=(Fo^2^+2Fc^2^)/3'
_refine_ls_weighting_scheme calc
_refine_ls_wR_factor_all 0.1982
_refine_ls_wR_factor_obs 0.1540
_reflns_number_observed 3093
_reflns_number_total 5637
_reflns_observed_criterion >2sigma(I)
_cod_data_source_file 900784isup1.cif
_cod_data_source_block 1
_cod_depositor_comments
;
The following automatic conversions were performed:

'_refine_ls_weighting_scheme' value 'calc
w=1/[\s^2^(Fo^2^)+(0.0614P)^2^+2.6981P] where P=(Fo^2^+2Fc^2^)/3' was
changed to 'calc'. New tag '_refine_ls_weighting_details' was
created. The value of the new tag was set to
'w=1/[\s^2^(Fo^2^)+(0.0614P)^2^+2.6981P] where P=(Fo^2^+2Fc^2^)/3'.

Automatic conversion script
Id: cif_fix_values 3143 2015-03-26 13:38:13Z robertas 
;
_cod_original_cell_volume 3209.4(21)
_cod_original_sg_symbol_H-M P2(1)/n
_cod_database_code 7110475

loop_
_symmetry_equiv_pos_as_xyz
'x, y, z'
'x+1/2, -y+1/2, z+1/2'
'-x, -y, -z'
'-x-1/2, y-1/2, -z-1/2'

loop_
_atom_site_aniso_label
_atom_site_aniso_U_11
_atom_site_aniso_U_22
_atom_site_aniso_U_33
_atom_site_aniso_U_23
_atom_site_aniso_U_13
_atom_site_aniso_U_12
Si 0.0181(6) 0.0208(6) 0.0240(7) -0.0031(6) 0.0032(5) 0.0004(6)
N1 0.015(2) 0.026(2) 0.023(2) -0.001(2) 0.003(2) -0.004(2)
N2 0.017(2) 0.023(2) 0.022(2) 0.000(2) 0.005(2) -0.001(2)
N3 0.023(2) 0.020(2) 0.024(2) 0.003(2) 0.003(2) 0.002(2)
N4 0.023(2) 0.024(2) 0.019(2) 0.000(2) 0.002(2) 0.002(2)
C1 0.022(2) 0.020(2) 0.019(2) 0.002(2) 0.005(2) 0.002(2)
C2 0.021(2) 0.022(2) 0.030(3) 0.006(2) 0.012(2) 0.002(2)
C3 0.020(2) 0.027(3) 0.020(2) 0.004(2) 0.004(2) -0.004(2)
C4 0.025(3) 0.030(3) 0.033(3) 0.003(2) 0.002(2) 0.001(2)
C5 0.026(3) 0.032(3) 0.050(3) 0.011(3) 0.003(2) 0.001(2)
C6 0.026(3) 0.032(3) 0.052(3) 0.005(3) 0.011(2) 0.006(2)
C7 0.029(3) 0.027(3) 0.039(3) 0.002(2) 0.014(2) 0.002(2)
C8 0.025(2) 0.029(3) 0.018(2) -0.002(2) 0.005(2) 0.000(2)
C9 0.027(3) 0.028(3) 0.031(3) -0.006(2) 0.000(2) -0.007(2)
C10 0.054(4) 0.038(3) 0.045(3) -0.017(3) 0.010(3) 0.000(3)
C11 0.053(4) 0.029(3) 0.044(3) 0.003(3) -0.005(3) -0.010(3)
C12 0.040(3) 0.030(3) 0.074(4) -0.002(3) 0.020(3) -0.006(3)
C13 0.024(2) 0.025(2) 0.025(2) -0.007(2) 0.007(2) -0.005(2)
C14 0.032(3) 0.031(3) 0.021(2) -0.002(2) 0.014(2) -0.001(2)
C15 0.062(4) 0.044(3) 0.025(3) -0.004(2) 0.007(3) -0.016(3)
C16 0.066(4) 0.040(3) 0.029(3) 0.005(3) 0.007(3) 0.009(3)
C17 0.043(3) 0.048(3) 0.032(3) 0.004(3) 0.016(2) -0.004(3)
C18 0.011(2) 0.026(2) 0.023(2) -0.001(2) 0.003(2) 0.000(2)
C19 0.015(2) 0.024(2) 0.025(2) -0.003(2) -0.001(2) -0.003(2)
C20 0.036(3) 0.024(3) 0.027(3) 0.002(2) 0.004(2) 0.006(2)
C21 0.042(3) 0.026(3) 0.032(3) -0.009(2) 0.011(2) 0.007(2)
C22 0.036(3) 0.035(3) 0.024(3) -0.007(2) 0.007(2) 0.001(2)
C23 0.031(3) 0.032(3) 0.023(3) 0.003(2) 0.006(2) 0.002(2)
C24 0.027(3) 0.030(3) 0.030(3) -0.001(2) 0.004(2) -0.002(2)
C25 0.033(3) 0.030(3) 0.032(3) 0.010(2) 0.010(2) 0.007(2)
C26 0.032(3) 0.043(3) 0.043(3) 0.014(3) 0.013(2) 0.015(2)
C27 0.037(3) 0.045(3) 0.039(3) 0.001(3) -0.001(2) 0.009(3)
C28 0.052(4) 0.035(3) 0.051(4) 0.013(3) 0.007(3) 0.003(3)
C29 0.018(2) 0.028(3) 0.023(2) 0.000(2) 0.004(2) -0.002(2)
C30 0.020(2) 0.031(3) 0.026(2) 0.004(2) 0.000(2) -0.001(2)
C31 0.041(3) 0.056(4) 0.042(3) 0.023(3) -0.015(3) -0.007(3)
C32 0.022(3) 0.048(3) 0.041(3) 0.001(3) 0.000(2) -0.001(2)
C33 0.029(3) 0.046(3) 0.032(3) -0.004(2) -0.003(2) -0.006(2)

loop_
_atom_site_label
_atom_site_type_symbol
_atom_site_fract_x
_atom_site_fract_y
_atom_site_fract_z
_atom_site_U_iso_or_equiv
_atom_site_thermal_displace_type
_atom_site_occupancy
_atom_site_calc_flag
_atom_site_refinement_flags
Si Si 0.61766(12) 0.57982(7) 0.25413(6) 0.0211(3) Uani 1 d .
N1 N 0.9239(3) 0.6332(2) 0.3051(2) 0.0215(8) Uani 1 d .
N2 N 0.8853(3) 0.5562(2) 0.2135(2) 0.0204(8) Uani 1 d .
N3 N 0.6208(3) 0.5751(2) 0.3449(2) 0.0225(8) Uani 1 d .
N4 N 0.5465(3) 0.6806(2) 0.2547(2) 0.0220(8) Uani 1 d .
C1 C 0.8246(4) 0.6065(3) 0.2529(2) 0.0203(10) Uani 1 d .
C2 C 1.0211(4) 0.5472(3) 0.2426(2) 0.0233(10) Uani 1 d .
C3 C 1.0458(4) 0.5965(3) 0.3007(2) 0.0222(10) Uani 1 d .
C4 C 1.1710(4) 0.5993(3) 0.3444(2) 0.0300(11) Uani 1 d .
H4 H 1.1880(4) 0.6327(3) 0.3847(2) 0.036 Uiso 1 calc R
C5 C 1.2686(5) 0.5510(3) 0.3261(3) 0.0364(13) Uani 1 d .
H5 H 1.3555(5) 0.5512(3) 0.3546(3) 0.044 Uiso 1 calc R
C6 C 1.2449(5) 0.5019(3) 0.2672(3) 0.0363(12) Uani 1 d .
H6 H 1.3158(5) 0.4699(3) 0.2564(3) 0.044 Uiso 1 calc R
C7 C 1.1203(5) 0.4987(3) 0.2241(3) 0.0306(11) Uani 1 d .
H7 H 1.1033(5) 0.4650(3) 0.1840(3) 0.037 Uiso 1 calc R
C8 C 0.9063(4) 0.6899(3) 0.3593(2) 0.0240(10) Uani 1 d .
H8B H 0.9657(4) 0.6722(3) 0.4028(2) 0.029 Uiso 1 calc R
H8A H 0.8130(4) 0.6850(3) 0.3658(2) 0.029 Uiso 1 calc R
C9 C 0.9345(5) 0.7813(3) 0.3472(2) 0.0296(11) Uani 1 d .
C10 C 0.9050(6) 0.8273(3) 0.4097(3) 0.0459(14) Uani 1 d .
H10C H 0.9644(6) 0.8071(3) 0.4517(3) 0.069 Uiso 1 calc R
H10B H 0.8117(6) 0.8180(3) 0.4130(3) 0.069 Uiso 1 calc R
H10A H 0.9200(6) 0.8864(3) 0.4045(3) 0.069 Uiso 1 calc R
C11 C 0.8433(6) 0.8121(3) 0.2819(3) 0.0443(14) Uani 1 d .
H11C H 0.7499(6) 0.8019(3) 0.2847(3) 0.066 Uiso 1 calc R
H11B H 0.8637(6) 0.7829(3) 0.2419(3) 0.066 Uiso 1 calc R
H11A H 0.8572(6) 0.8713(3) 0.2769(3) 0.066 Uiso 1 calc R
C12 C 1.0795(5) 0.7968(3) 0.3434(3) 0.0466(15) Uani 1 d .
H12C H 1.1380(5) 0.7768(3) 0.3858(3) 0.070 Uiso 1 calc R
H12B H 1.0938(5) 0.8560(3) 0.3385(3) 0.070 Uiso 1 calc R
H12A H 1.1004(5) 0.7676(3) 0.3036(3) 0.070 Uiso 1 calc R
C13 C 0.8176(4) 0.5162(3) 0.1490(2) 0.0244(10) Uani 1 d .
H13B H 0.7226(4) 0.5075(3) 0.1512(2) 0.029 Uiso 1 calc R
H13A H 0.8583(4) 0.4612(3) 0.1463(2) 0.029 Uiso 1 calc R
C14 C 0.8233(5) 0.5635(3) 0.0828(2) 0.0268(11) Uani 1 d .
C15 C 0.7461(6) 0.5128(3) 0.0228(2) 0.0440(14) Uani 1 d .
H15C H 0.7881(6) 0.4585(3) 0.0224(2) 0.066 Uiso 1 calc R
H15B H 0.7473(6) 0.5412(3) -0.0208(2) 0.066 Uiso 1 calc R
H15A H 0.6535(6) 0.5060(3) 0.0282(2) 0.066 Uiso 1 calc R
C16 C 0.7578(6) 0.6478(3) 0.0833(3) 0.0450(14) Uani 1 d .
H16C H 0.6657(6) 0.6410(3) 0.0896(3) 0.068 Uiso 1 calc R
H16B H 0.7574(6) 0.6757(3) 0.0393(3) 0.068 Uiso 1 calc R
H16A H 0.8083(6) 0.6809(3) 0.1212(3) 0.068 Uiso 1 calc R
C17 C 0.9664(5) 0.5745(3) 0.0730(2) 0.0400(13) Uani 1 d .
H17C H 1.0089(5) 0.5204(3) 0.0727(2) 0.060 Uiso 1 calc R
H17B H 1.0167(5) 0.6077(3) 0.1110(2) 0.060 Uiso 1 calc R
H17A H 0.9657(5) 0.6025(3) 0.0290(2) 0.060 Uiso 1 calc R
C18 C 0.5769(4) 0.6473(3) 0.3717(2) 0.0202(10) Uani 1 d .
C19 C 0.5357(4) 0.7075(3) 0.3196(2) 0.0224(10) Uani 1 d .
C20 C 0.4871(5) 0.7827(3) 0.3370(2) 0.0291(11) Uani 1 d .
H20 H 0.4600(5) 0.8234(3) 0.3025(2) 0.035 Uiso 1 calc R
C21 C 0.4781(5) 0.7984(3) 0.4049(2) 0.0325(12) Uani 1 d .
H21 H 0.4455(5) 0.8502(3) 0.4167(2) 0.039 Uiso 1 calc R
C22 C 0.5159(5) 0.7397(3) 0.4554(2) 0.0312(12) Uani 1 d .
H22 H 0.5079(5) 0.7507(3) 0.5016(2) 0.037 Uiso 1 calc R
C23 C 0.5660(5) 0.6642(3) 0.4385(2) 0.0283(11) Uani 1 d .
H23 H 0.5929(5) 0.6240(3) 0.4735(2) 0.034 Uiso 1 calc R
C24 C 0.6163(4) 0.4960(3) 0.3804(2) 0.0290(11) Uani 1 d .
H24B H 0.5764(4) 0.4549(3) 0.3451(2) 0.035 Uiso 1 calc R
H24A H 0.5536(4) 0.5023(3) 0.4122(2) 0.035 Uiso 1 calc R
C25 C 0.7450(5) 0.4591(3) 0.4216(2) 0.0312(12) Uani 1 d .
C26 C 0.8469(5) 0.4465(3) 0.3760(3) 0.0388(13) Uani 1 d .
H26C H 0.8687(5) 0.4998(3) 0.3577(3) 0.058 Uiso 1 calc R
H26B H 0.8092(5) 0.4098(3) 0.3376(3) 0.058 Uiso 1 calc R
H26A H 0.9282(5) 0.4218(3) 0.4033(3) 0.058 Uiso 1 calc R
C27 C 0.8057(5) 0.5150(3) 0.4833(3) 0.0413(13) Uani 1 d .
H27C H 0.8279(5) 0.5688(3) 0.4661(3) 0.062 Uiso 1 calc R
H27B H 0.8870(5) 0.4893(3) 0.5098(3) 0.062 Uiso 1 calc R
H27A H 0.7407(5) 0.5222(3) 0.5131(3) 0.062 Uiso 1 calc R
C28 C 0.7119(6) 0.3767(3) 0.4496(3) 0.0466(15) Uani 1 d .
H28C H 0.7936(6) 0.3518(3) 0.4764(3) 0.070 Uiso 1 calc R
H28B H 0.6735(6) 0.3403(3) 0.4111(3) 0.070 Uiso 1 calc R
H28A H 0.6471(6) 0.3846(3) 0.4794(3) 0.070 Uiso 1 calc R
C29 C 0.5122(4) 0.7349(3) 0.1946(2) 0.0231(10) Uani 1 d .
H29B H 0.5781(4) 0.7258(3) 0.1650(2) 0.028 Uiso 1 calc R
H29A H 0.5225(4) 0.7926(3) 0.2111(2) 0.028 Uiso 1 calc R
C30 C 0.3706(4) 0.7253(3) 0.1495(2) 0.0262(11) Uani 1 d .
C31 C 0.3563(6) 0.7916(4) 0.0934(3) 0.050(2) Uani 1 d .
H31C H 0.4252(6) 0.7836(4) 0.0660(3) 0.074 Uiso 1 calc R
H31B H 0.3668(6) 0.8462(4) 0.1150(3) 0.074 Uiso 1 calc R
H31A H 0.2676(6) 0.7875(4) 0.0632(3) 0.074 Uiso 1 calc R
C32 C 0.2635(5) 0.7378(3) 0.1918(3) 0.0378(13) Uani 1 d .
H32C H 0.2746(5) 0.7922(3) 0.2137(3) 0.057 Uiso 1 calc R
H32B H 0.2720(5) 0.6951(3) 0.2275(3) 0.057 Uiso 1 calc R
H32A H 0.1749(5) 0.7342(3) 0.1615(3) 0.057 Uiso 1 calc R
C33 C 0.3522(5) 0.6404(3) 0.1157(3) 0.0370(13) Uani 1 d .
H33C H 0.4210(5) 0.6319(3) 0.0883(3) 0.056 Uiso 1 calc R
H33B H 0.2635(5) 0.6370(3) 0.0855(3) 0.056 Uiso 1 calc R
H33A H 0.3606(5) 0.5980(3) 0.1515(3) 0.056 Uiso 1 calc R

loop_
_atom_type_symbol
_atom_type_description
_atom_type_scat_dispersion_real
_atom_type_scat_dispersion_imag
_atom_type_scat_source
C C 0.0033 0.0016 'International Tables Vol C Tables 4.2.6.8 and 6.1.1.4'
H H 0.0000 0.0000 'International Tables Vol C Tables 4.2.6.8 and 6.1.1.4'
N N 0.0061 0.0033 'International Tables Vol C Tables 4.2.6.8 and 6.1.1.4'
Si Si 0.0817 0.0704 'International Tables Vol C Tables 4.2.6.8 and 6.1.1.4'

loop_
_geom_angle_atom_site_label_1
_geom_angle_atom_site_label_2
_geom_angle_atom_site_label_3
_geom_angle
N4 Si N3 87.5(2)
N4 Si C1 102.5(2)
N3 Si C1 101.6(2)
C1 N1 C3 110.7(3)
C1 N1 C8 125.2(4)
C3 N1 C8 124.1(4)
C1 N2 C2 110.8(3)
C1 N2 C13 124.9(4)
C2 N2 C13 124.3(4)
C18 N3 C24 120.5(3)
C18 N3 Si 113.8(3)
C24 N3 Si 121.4(3)
C19 N4 C29 120.8(4)
C19 N4 Si 113.9(3)
C29 N4 Si 125.1(3)
N1 C1 N2 105.6(4)
N1 C1 Si 129.3(3)
N2 C1 Si 116.5(3)
C3 C2 C7 121.8(4)
C3 C2 N2 106.4(4)
C7 C2 N2 131.8(4)
C2 C3 C4 121.7(4)
C2 C3 N1 106.4(4)
C4 C3 N1 131.7(4)
C5 C4 C3 116.2(5)
C4 C5 C6 122.4(5)
C7 C6 C5 121.3(5)
C6 C7 C2 116.5(5)
N1 C8 C9 116.2(4)
C11 C9 C12 109.9(4)
C11 C9 C10 109.9(4)
C12 C9 C10 108.3(4)
C11 C9 C8 110.3(4)
C12 C9 C8 112.5(4)
C10 C9 C8 105.8(4)
N2 C13 C14 115.3(4)
C16 C14 C17 109.2(4)
C16 C14 C15 109.4(4)
C17 C14 C15 108.7(4)
C16 C14 C13 110.7(4)
C17 C14 C13 111.8(4)
C15 C14 C13 107.0(4)
C23 C18 N3 128.8(4)
C23 C18 C19 119.3(4)
N3 C18 C19 111.8(4)
N4 C19 C20 127.6(4)
N4 C19 C18 112.8(4)
C20 C19 C18 119.6(4)
C19 C20 C21 119.9(4)
C22 C21 C20 120.7(4)
C21 C22 C23 119.8(4)
C18 C23 C22 120.7(4)
N3 C24 C25 119.5(4)
C28 C25 C24 108.1(4)
C28 C25 C26 109.1(4)
C24 C25 C26 110.8(4)
C28 C25 C27 108.3(4)
C24 C25 C27 110.9(4)
C26 C25 C27 109.5(4)
N4 C29 C30 116.7(4)
C32 C30 C33 108.9(4)
C32 C30 C31 109.4(4)
C33 C30 C31 109.4(4)
C32 C30 C29 111.2(4)
C33 C30 C29 111.2(4)
C31 C30 C29 106.7(4)

loop_
_geom_bond_atom_site_label_1
_geom_bond_atom_site_label_2
_geom_bond_distance
Si N4 1.790(4)
Si N3 1.791(4)
Si C1 2.162(5)
N1 C1 1.362(5)
N1 C3 1.398(5)
N1 C8 1.452(5)
N2 C1 1.362(5)
N2 C2 1.397(5)
N2 C13 1.471(5)
N3 C18 1.397(5)
N3 C24 1.469(5)
N4 C19 1.381(5)
N4 C29 1.465(5)
C2 C3 1.381(6)
C2 C7 1.390(6)
C3 C4 1.390(6)
C4 C5 1.374(7)
C5 C6 1.391(7)
C6 C7 1.381(7)
C8 C9 1.539(6)
C9 C11 1.515(7)
C9 C12 1.519(7)
C9 C10 1.525(6)
C13 C14 1.529(6)
C14 C16 1.523(7)
C14 C17 1.524(6)
C14 C15 1.526(6)
C18 C23 1.375(6)
C18 C19 1.422(6)
C19 C20 1.386(6)
C20 C21 1.389(6)
C21 C22 1.377(7)
C22 C23 1.395(6)
C24 C25 1.522(6)
C25 C28 1.512(6)
C25 C26 1.523(6)
C25 C27 1.544(7)
C29 C30 1.546(6)
C30 C32 1.519(6)
C30 C33 1.525(6)
C30 C31 1.532(6)
